data_2000019
loop_
_publ_author_name
'Chen, Banglin'
'Lee, Stephen'
'Venkataraman, D.'
'DiSalvo, Francis J.'
'Lobkovsky, Emil'
'Nakayama, Miki'

_publ_section_title
;
 Packing Principles of Thioether Derivatives of Triarylamine Silver Salts
;
_journal_issue 2
_journal_name_full 'Crystal Growth & Design'
_journal_page_first 101
_journal_page_last 105
_journal_paper_doi 10.1021/cg010030t
_journal_volume 2
_journal_year 2002
_chemical_formula_sum 'C33 H45 Ag Cl N O7 S3'
_space_group_IT_number 2
_symmetry_cell_setting triclinic
_symmetry_Int_Tables_number 2
_symmetry_space_group_name_Hall '-P 1'
_symmetry_space_group_name_H-M 'P -1'
_cell_angle_alpha 70.404(8)
_cell_angle_beta 87.048(8)
_cell_angle_gamma 79.495(8)
_cell_formula_units_Z 2
_cell_length_a 11.033(4)
_cell_length_b 12.524(4)
_cell_length_c 13.345(4)
_cell_volume 1707.965
_diffrn_ambient_temperature 173
_exptl_crystal_colour colorless
_refine_ls_R_factor_gt 0.0599
_refine_ls_wR_factor_gt 0.0599
_cod_original_formula_sum 'C33 H45 Ag1 Cl1 N1 O7 S3'
_cod_database_code 2000019

loop_
_symmetry_equiv_pos_site_id
_symmetry_equiv_pos_as_xyz
1 x,y,z
2 -x,-y,-z

loop_
_atom_site_label
_atom_site_type_symbol
_atom_site_fract_x
_atom_site_fract_y
_atom_site_fract_z
Ag1 Ag 0.26601(5) 0.23403(5) 0.12596(5)
S1 S 0.25083(18) 0.36832(17) -0.06046(16)
S2 S -0.08206(17) -0.27399(18) -0.24110(18)
S3 S 0.46769(16) 0.16574(16) -0.76877(14)
Cl1 Cl -0.74431(19) -0.41126(18) 0.12952(19)
O1 O 0.2554(5) 0.0385(5) 0.1322(5)
O2 O -0.6711(10) -0.3924(10) 0.2035(8)
O3 O -0.8679(7) -0.3672(6) 0.1368(10)
O4 O -0.7314(6) -0.5313(5) 0.1503(6)
O5 O -0.7003(7) -0.3568(6) 0.0261(6)
N1 N 0.2242(6) 0.0940(6) -0.3452(5)
C1 C 0.3584(9) -0.0255(11) 0.0979(12)
H1 H 0.41510 0.02650 0.05810
H2 H 0.40360 -0.08400 0.16030
C2 C 0.3191(9) -0.0796(12) 0.0327(11)
H3 H 0.35970 -0.16130 0.05470
H4 H 0.34070 -0.04150 -0.04220
C3 C 0.1836(8) -0.0714(8) 0.0430(8)
H5 H 0.16140 -0.14860 0.07630
H6 H 0.14240 -0.03450 -0.02740
C4 C 0.1482(9) 0.0010(9) 0.1122(8)
H7 H 0.08440 0.06810 0.07620
H8 H 0.11420 -0.04440 0.18000
C5 C 0.2530(6) 0.2846(6) -0.1433(6)
C6 C 0.1438(7) 0.2463(7) -0.1496(6)
H9 H 0.07450 0.26410 -0.10910
C7 C 0.1363(6) 0.1823(7) -0.2148(6)
H10 H 0.06180 0.15540 -0.21750
C8 C 0.2359(7) 0.1561(6) -0.2772(5)
C9 C 0.3438(7) 0.1936(7) -0.2693(6)
H11 H 0.41340 0.17500 -0.30920
C10 C 0.3527(7) 0.2583(6) -0.2038(6)
H12 H 0.42750 0.28450 -0.20050
C11 C 0.393(1) 0.4209(9) -0.0897(8)
H13 H 0.39040 0.47440 -0.16280
H14 H 0.46100 0.35610 -0.08180
H15 H 0.40570 0.46100 -0.04040
C12 C 0.0088(6) -0.1662(6) -0.2629(6)
C13 C -0.0244(7) -0.0671(7) -0.3480(6)
H16 H -0.09510 -0.05850 -0.38960
C14 C 0.0444(7) 0.0196(7) -0.3732(6)
H17 H 0.02010 0.08820 -0.43130
C15 C 0.1491(7) 0.0070(7) -0.3141(6)
C16 C 0.1791(6) -0.0891(7) -0.2263(6)
H18 H 0.24800 -0.09580 -0.18340
C17 C 0.1109(7) -0.1760(7) -0.1995(6)
H19 H 0.13260 -0.24220 -0.13850
C18 C 0.0127(9) -0.3984(8) -0.1577(9)
H20 H 0.08580 -0.41880 -0.19690
H21 H 0.03840 -0.38310 -0.09530
H22 H -0.03340 -0.46220 -0.13450
C19 C 0.3987(6) 0.1504(6) -0.6421(5)
C20 C 0.3621(7) 0.2409(7) -0.6023(6)
H23 H 0.37640 0.31590 -0.64260
C21 C 0.3052(7) 0.2221(7) -0.5044(6)
H24 H 0.28080 0.28460 -0.47840
C22 C 0.2832(6) 0.1145(7) -0.4443(6)
C23 C 0.3199(6) 0.0243(6) -0.4842(6)
H25 H 0.30570 -0.05070 -0.44390
C24 C 0.3763(6) 0.0429(6) -0.5813(5)
H26 H 0.40040 -0.01980 -0.60720
C25 C 0.5393(7) 0.2901(7) -0.7968(6)
H27 H 0.61800 0.26840 -0.75810
H28 H 0.48500 0.34890 -0.77420
H29 H 0.55390 0.32090 -0.87340
O6? O 0.8590(16) 0.5246(15) 0.4927(17)
C26? C 0.9453(17) 0.5491(18) 0.4175(14)
C27? C 0.9312(16) 0.5101(17) 0.5715(14)
O7 O 0.7166(15) 0.3486(17) 0.3844(13)
C28 C 0.742(2) 0.2443(15) 0.5750(17)
H30 H 0.79550 0.26050 0.62360
H31 H 0.72700 0.16420 0.60620
C29 C 0.6172(18) 0.334(2) 0.5477(15)
H32 H 0.54590 0.29520 0.55230
H33 H 0.60430 0.37970 0.59680
C30 C 0.6338(15) 0.4083(17) 0.4385(17)
H34 H 0.55330 0.43480 0.40070
H35 H 0.66550 0.47700 0.43960
C31 C 0.7928(17) 0.2667(16) 0.4696(19)
H36 H 0.81210 0.19290 0.45510
H37 H 0.87150 0.29420 0.46900
S2A S 0.08206(17) 0.27399(18) 0.24110(18)
S3* S 0.46769(16) 0.16574(16) 0.23123(14)
Ag1A Ag -0.26601(5) -0.23403(5) -0.12596(5)
Ag1* Ag 0.26601(5) 0.23403(5) -0.87404(5)

loop_
_atom_type_symbol
_atom_type_radius_bond
C 0.68
H 0.23
Ag 1.59
Cl 0.99
N 0.68
O 0.68
S 1.02
